data_4336875
loop_
_publ_author_name
'Chun-Yi Lin'
'Jing-Dong Guo'
'James C. Fettinger'
'Shigeru Nagase'
'Fernande Grandjean'
'Gary J. Long'
'Nicholas F. Chilton'
'Philip P. Power'

_publ_section_title
;
 Dispersion Force Stabilized Two-Coordinate Transition Metal-Amido
 Complexes of the -N(SiMe3)Dipp (Dipp = C6H3-2,6-Pri2) Ligand: Structural,
 Spectroscopic, Magnetic, and Computational Studies
;
_journal_name_full 'Inorganic Chemistry'
_journal_page_first 13584
_journal_page_last 13593
_journal_paper_doi 10.1021/ic402105m
_journal_volume 52
_journal_year 2013
_chemical_formula_moiety 'C30 H52 Co N2 Si2'
_chemical_formula_sum 'C30 H52 Co N2 Si2'
_chemical_formula_weight 555.84
_chemical_name_systematic
; 
 ? 
;
_space_group_crystal_system triclinic
_space_group_IT_number 2
_space_group_name_Hall '-P 1'
_space_group_name_H-M_alt 'P -1'
_symmetry_space_group_name_Hall '-P 1'
_symmetry_space_group_name_H-M 'P -1'
_atom_sites_solution_hydrogens geom
_audit_creation_method SHELXL-2013
_cell_angle_alpha 102.5194(14)
_cell_angle_beta 92.4082(14)
_cell_angle_gamma 114.0167(13)
_cell_formula_units_Z 1
_cell_length_a 8.8518(10)
_cell_length_b 9.1815(10)
_cell_length_c 11.0926(12)
_cell_measurement_reflns_used 8783
_cell_measurement_temperature 90(2)
_cell_measurement_theta_max 27.49
_cell_measurement_theta_min 2.55
_cell_volume 795.28(15)
_computing_cell_refinement 'SAINT (7.68A) (Bruker, 2009)'
_computing_data_collection 'Apex2 (2010-11.3) (Bruker, 2010)'
_computing_data_reduction 'SAINT (7.68A) (Bruker, 2009)'
_computing_molecular_graphics 'Bruker SHELXTL'
_computing_publication_material 'Bruker SHELXTL'
_computing_structure_refinement 'SHELXL-2013 (Sheldrick, 2013)'
_computing_structure_solution 'SHELXS-97 (Sheldrick, 2008)'
_diffrn_ambient_temperature 90(2)
_diffrn_measured_fraction_theta_full 1.000
_diffrn_measured_fraction_theta_max 0.999
_diffrn_measurement_device_type 'Bruker APEX-II CCD'
_diffrn_measurement_method '\f and \w scans'
_diffrn_radiation_type MoK\a
_diffrn_radiation_wavelength 0.71073
_diffrn_reflns_av_R_equivalents 0.0149
_diffrn_reflns_av_unetI/netI 0.0147
_diffrn_reflns_Laue_measured_fraction_full 1.000
_diffrn_reflns_Laue_measured_fraction_max 0.999
_diffrn_reflns_limit_h_max 11
_diffrn_reflns_limit_h_min -11
_diffrn_reflns_limit_k_max 11
_diffrn_reflns_limit_k_min -11
_diffrn_reflns_limit_l_max 14
_diffrn_reflns_limit_l_min -14
_diffrn_reflns_number 10529
_diffrn_reflns_point_group_measured_fraction_full 1.000
_diffrn_reflns_point_group_measured_fraction_max 0.999
_diffrn_reflns_theta_full 25.242
_diffrn_reflns_theta_max 27.487
_diffrn_reflns_theta_min 1.901
_exptl_absorpt_coefficient_mu 0.635
_exptl_absorpt_correction_T_max 0.7456
_exptl_absorpt_correction_T_min 0.6728
_exptl_absorpt_correction_type multi-scan
_exptl_absorpt_process_details 'SADABS 2008/1 (Sheldrick, 2008)'
_exptl_crystal_colour Red
_exptl_crystal_density_diffrn 1.161
_exptl_crystal_description Block
_exptl_crystal_F_000 301
_exptl_crystal_size_max 0.125
_exptl_crystal_size_mid 0.112
_exptl_crystal_size_min 0.101
_refine_diff_density_max 0.510
_refine_diff_density_min -0.744
_refine_diff_density_rms 0.072
_refine_ls_extinction_method none
_refine_ls_goodness_of_fit_ref 1.087
_refine_ls_hydrogen_treatment constr
_refine_ls_matrix_type full
_refine_ls_number_parameters 167
_refine_ls_number_reflns 3654
_refine_ls_number_restraints 0
_refine_ls_restrained_S_all 1.087
_refine_ls_R_factor_all 0.0357
_refine_ls_R_factor_gt 0.0349
_refine_ls_shift/su_max 0.000
_refine_ls_shift/su_mean 0.000
_refine_ls_structure_factor_coef Fsqd
_refine_ls_weighting_details 'w=1/[\s^2^(Fo^2^)+(0.0517P)^2^+0.8410P] where P=(Fo^2^+2Fc^2^)/3'
_refine_ls_weighting_scheme calc
_refine_ls_wR_factor_gt 0.1065
_refine_ls_wR_factor_ref 0.1073
_reflns_Friedel_coverage 0.000
_reflns_number_gt 3520
_reflns_number_total 3654
_reflns_threshold_expression 'I > 2\s(I)'
_cod_data_source_file ic402105m_si_002_3.cif
_cod_data_source_block CYL004
_cod_database_code 4336875
_shelx_space_group_comment
; 
The symmetry employed for this shelxl refinement is uniquely defined 
by the following loop, which should always be used as a source of 
symmetry information in preference to the above space-group names. 
They are only intended as comments. 
;
_shelx_estimated_absorpt_t_min 0.925
_shelx_estimated_absorpt_t_max 0.939
_shelxl_version_number 2013-4

loop_
_space_group_symop_operation_xyz
'x, y, z'
'-x, -y, -z'

loop_
_atom_site_label
_atom_site_type_symbol
_atom_site_fract_x
_atom_site_fract_y
_atom_site_fract_z
_atom_site_U_iso_or_equiv
_atom_site_adp_type
_atom_site_occupancy
_atom_site_site_symmetry_order
_atom_site_calc_flag
_atom_site_refinement_flags_posn
_atom_site_refinement_flags_adp
_atom_site_refinement_flags_occupancy
Co1 Co 0.0000 0.5000 0.0000 0.01989(11) Uani 1 2 d S . P
Si1 Si 0.21647(6) 0.40409(5) -0.19356(4) 0.01558(12) Uani 1 1 d . . .
N1 N 0.04506(17) 0.44106(17) -0.15685(13) 0.0155(3) Uani 1 1 d . . .
C1 C -0.0883(2) 0.4234(2) -0.24479(15) 0.0145(3) Uani 1 1 d . . .
C2 C -0.2351(2) 0.2724(2) -0.28048(15) 0.0152(3) Uani 1 1 d . . .
C3 C -0.3686(2) 0.2608(2) -0.35981(17) 0.0188(3) Uani 1 1 d . . .
H3 H -0.4672 0.1603 -0.3833 0.023 Uiso 1 1 calc R U .
C4 C -0.3600(2) 0.3933(2) -0.40508(18) 0.0214(4) Uani 1 1 d . . .
H4 H -0.4519 0.3832 -0.4591 0.026 Uiso 1 1 calc R U .
C5 C -0.2161(2) 0.5407(2) -0.37076(18) 0.0209(4) Uani 1 1 d . . .
H5 H -0.2108 0.6311 -0.4017 0.025 Uiso 1 1 calc R U .
C6 C -0.0791(2) 0.5585(2) -0.29173(16) 0.0168(3) Uani 1 1 d . . .
C7 C -0.2516(2) 0.1254(2) -0.23046(16) 0.0170(3) Uani 1 1 d . . .
H7 H -0.1372 0.1464 -0.1937 0.020 Uiso 1 1 calc R U .
C8 C -0.3607(3) 0.1101(2) -0.12550(18) 0.0264(4) Uani 1 1 d . . .
H8A H -0.3116 0.2123 -0.0585 0.040 Uiso 1 1 calc R U .
H8B H -0.3664 0.0175 -0.0925 0.040 Uiso 1 1 calc R U .
H8C H -0.4735 0.0907 -0.1586 0.040 Uiso 1 1 calc R U .
C9 C -0.3201(2) -0.0370(2) -0.33311(18) 0.0234(4) Uani 1 1 d . . .
H9A H -0.4353 -0.0649 -0.3669 0.035 Uiso 1 1 calc R U .
H9B H -0.3179 -0.1254 -0.2979 0.035 Uiso 1 1 calc R U .
H9C H -0.2506 -0.0245 -0.4001 0.035 Uiso 1 1 calc R U .
C10 C 0.0749(2) 0.7231(2) -0.25298(17) 0.0195(3) Uani 1 1 d . . .
H10 H 0.1670 0.7030 -0.2153 0.023 Uiso 1 1 calc R U .
C11 C 0.0453(3) 0.8485(3) -0.1530(2) 0.0315(4) Uani 1 1 d . . .
H11A H -0.0478 0.8673 -0.1858 0.047 Uiso 1 1 calc R U .
H11B H 0.1465 0.9526 -0.1299 0.047 Uiso 1 1 calc R U .
H11C H 0.0182 0.8057 -0.0792 0.047 Uiso 1 1 calc R U .
C12 C 0.1344(3) 0.7940(2) -0.3643(2) 0.0294(4) Uani 1 1 d . . .
H12A H 0.1442 0.7092 -0.4301 0.044 Uiso 1 1 calc R U .
H12B H 0.2436 0.8889 -0.3374 0.044 Uiso 1 1 calc R U .
H12C H 0.0534 0.8290 -0.3964 0.044 Uiso 1 1 calc R U .
C13 C 0.1582(2) 0.2323(2) -0.33775(19) 0.0262(4) Uani 1 1 d . . .
H13A H 0.0763 0.1300 -0.3225 0.039 Uiso 1 1 calc R U .
H13B H 0.2582 0.2181 -0.3601 0.039 Uiso 1 1 calc R U .
H13C H 0.1094 0.2586 -0.4063 0.039 Uiso 1 1 calc R U .
C14 C 0.3962(2) 0.5874(2) -0.21962(18) 0.0221(4) Uani 1 1 d . . .
H14A H 0.3649 0.6132 -0.2954 0.033 Uiso 1 1 calc R U .
H14B H 0.4933 0.5623 -0.2292 0.033 Uiso 1 1 calc R U .
H14C H 0.4243 0.6823 -0.1479 0.033 Uiso 1 1 calc R U .
C15 C 0.2866(2) 0.3467(2) -0.0566(2) 0.0265(4) Uani 1 1 d . . .
H15A H 0.3099 0.4349 0.0192 0.040 Uiso 1 1 calc R U .
H15B H 0.3883 0.3310 -0.0701 0.040 Uiso 1 1 calc R U .
H15C H 0.1984 0.2439 -0.0471 0.040 Uiso 1 1 calc R U .

loop_
_atom_site_aniso_label
_atom_site_aniso_U_11
_atom_site_aniso_U_22
_atom_site_aniso_U_33
_atom_site_aniso_U_23
_atom_site_aniso_U_13
_atom_site_aniso_U_12
Co1 0.02140(19) 0.02153(19) 0.01649(18) 0.00296(13) 0.00062(13) 0.01006(14)
Si1 0.0131(2) 0.0123(2) 0.0192(2) 0.00408(17) -0.00075(17) 0.00357(17)
N1 0.0145(6) 0.0119(6) 0.0171(7) 0.0026(5) -0.0002(5) 0.0036(5)
C1 0.0140(7) 0.0139(7) 0.0158(7) 0.0027(6) 0.0030(6) 0.0066(6)
C2 0.0142(7) 0.0140(7) 0.0160(7) 0.0026(6) 0.0032(6) 0.0052(6)
C3 0.0132(7) 0.0187(8) 0.0217(8) 0.0040(6) 0.0022(6) 0.0048(6)
C4 0.0158(8) 0.0261(9) 0.0245(9) 0.0079(7) 0.0008(6) 0.0106(7)
C5 0.0192(8) 0.0209(8) 0.0278(9) 0.0105(7) 0.0054(7) 0.0114(7)
C6 0.0155(7) 0.0145(7) 0.0214(8) 0.0049(6) 0.0045(6) 0.0069(6)
C7 0.0156(7) 0.0124(7) 0.0191(8) 0.0033(6) 0.0011(6) 0.0027(6)
C8 0.0292(10) 0.0226(9) 0.0231(9) 0.0079(7) 0.0078(7) 0.0056(8)
C9 0.0239(9) 0.0144(8) 0.0260(9) 0.0010(7) 0.0004(7) 0.0046(7)
C10 0.0183(8) 0.0129(7) 0.0271(9) 0.0068(6) 0.0021(7) 0.0057(6)
C11 0.0350(11) 0.0232(9) 0.0287(10) -0.0008(8) 0.0039(8) 0.0088(8)
C12 0.0287(10) 0.0217(9) 0.0314(10) 0.0093(8) 0.0088(8) 0.0027(8)
C13 0.0209(9) 0.0233(9) 0.0303(10) -0.0021(8) 0.0019(7) 0.0099(7)
C14 0.0185(8) 0.0190(8) 0.0287(9) 0.0091(7) 0.0060(7) 0.0062(7)
C15 0.0191(8) 0.0257(9) 0.0339(10) 0.0146(8) -0.0020(7) 0.0057(7)

loop_
_atom_type_symbol
_atom_type_description
_atom_type_scat_dispersion_real
_atom_type_scat_dispersion_imag
_atom_type_scat_source
C C 0.0033 0.0016 'International Tables Vol C Tables 4.2.6.8 and 6.1.1.4'
H H 0.0000 0.0000 'International Tables Vol C Tables 4.2.6.8 and 6.1.1.4'
Co Co 0.3494 0.9721 'International Tables Vol C Tables 4.2.6.8 and 6.1.1.4'
N N 0.0061 0.0033 'International Tables Vol C Tables 4.2.6.8 and 6.1.1.4'
Si Si 0.0817 0.0704 'International Tables Vol C Tables 4.2.6.8 and 6.1.1.4'

loop_
_geom_angle_atom_site_label_1
_geom_angle_atom_site_label_2
_geom_angle_atom_site_label_3
_geom_angle
_geom_angle_site_symmetry_1
N1 Co1 N1 180.0 2_565
N1 Si1 C13 110.71(8) .
N1 Si1 C15 105.99(8) .
C13 Si1 C15 110.41(10) .
N1 Si1 C14 113.89(8) .
C13 Si1 C14 107.49(9) .
C15 Si1 C14 108.32(9) .
C1 N1 Si1 125.70(11) .
C1 N1 Co1 108.71(11) .
Si1 N1 Co1 125.54(8) .
C2 C1 C6 119.52(15) .
C2 C1 N1 119.87(14) .
C6 C1 N1 120.52(14) .
C3 C2 C1 119.17(15) .
C3 C2 C7 119.54(15) .
C1 C2 C7 121.26(15) .
C4 C3 C2 121.32(16) .
C4 C3 H3 119.3 .
C2 C3 H3 119.3 .
C3 C4 C5 119.52(16) .
C3 C4 H4 120.2 .
C5 C4 H4 120.2 .
C4 C5 C6 121.36(16) .
C4 C5 H5 119.3 .
C6 C5 H5 119.3 .
C5 C6 C1 119.11(15) .
C5 C6 C10 120.09(15) .
C1 C6 C10 120.76(15) .
C2 C7 C9 112.66(14) .
C2 C7 C8 110.64(14) .
C9 C7 C8 110.48(15) .
C2 C7 H7 107.6 .
C9 C7 H7 107.6 .
C8 C7 H7 107.6 .
C7 C8 H8A 109.5 .
C7 C8 H8B 109.5 .
H8A C8 H8B 109.5 .
C7 C8 H8C 109.5 .
H8A C8 H8C 109.5 .
H8B C8 H8C 109.5 .
C7 C9 H9A 109.5 .
C7 C9 H9B 109.5 .
H9A C9 H9B 109.5 .
C7 C9 H9C 109.5 .
H9A C9 H9C 109.5 .
H9B C9 H9C 109.5 .
C6 C10 C11 111.44(15) .
C6 C10 C12 112.43(15) .
C11 C10 C12 110.52(16) .
C6 C10 H10 107.4 .
C11 C10 H10 107.4 .
C12 C10 H10 107.4 .
C10 C11 H11A 109.5 .
C10 C11 H11B 109.5 .
H11A C11 H11B 109.5 .
C10 C11 H11C 109.5 .
H11A C11 H11C 109.5 .
H11B C11 H11C 109.5 .
C10 C12 H12A 109.5 .
C10 C12 H12B 109.5 .
H12A C12 H12B 109.5 .
C10 C12 H12C 109.5 .
H12A C12 H12C 109.5 .
H12B C12 H12C 109.5 .
Si1 C13 H13A 109.5 .
Si1 C13 H13B 109.5 .
H13A C13 H13B 109.5 .
Si1 C13 H13C 109.5 .
H13A C13 H13C 109.5 .
H13B C13 H13C 109.5 .
Si1 C14 H14A 109.5 .
Si1 C14 H14B 109.5 .
H14A C14 H14B 109.5 .
Si1 C14 H14C 109.5 .
H14A C14 H14C 109.5 .
H14B C14 H14C 109.5 .
Si1 C15 H15A 109.5 .
Si1 C15 H15B 109.5 .
H15A C15 H15B 109.5 .
Si1 C15 H15C 109.5 .
H15A C15 H15C 109.5 .
H15B C15 H15C 109.5 .

loop_
_geom_bond_atom_site_label_1
_geom_bond_atom_site_label_2
_geom_bond_distance
_geom_bond_site_symmetry_2
Co1 N1 1.8179(14) 2_565
Co1 N1 1.8180(14) .
Si1 N1 1.7304(15) .
Si1 C13 1.867(2) .
Si1 C15 1.873(2) .
Si1 C14 1.8752(18) .
N1 C1 1.432(2) .
C1 C2 1.421(2) .
C1 C6 1.421(2) .
C2 C3 1.397(2) .
C2 C7 1.524(2) .
C3 C4 1.390(3) .
C3 H3 0.9500 .
C4 C5 1.390(3) .
C4 H4 0.9500 .
C5 C6 1.397(2) .
C5 H5 0.9500 .
C6 C10 1.523(2) .
C7 C9 1.536(2) .
C7 C8 1.537(2) .
C7 H7 1.0000 .
C8 H8A 0.9800 .
C8 H8B 0.9800 .
C8 H8C 0.9800 .
C9 H9A 0.9800 .
C9 H9B 0.9800 .
C9 H9C 0.9800 .
C10 C11 1.530(3) .
C10 C12 1.532(3) .
C10 H10 1.0000 .
C11 H11A 0.9800 .
C11 H11B 0.9800 .
C11 H11C 0.9800 .
C12 H12A 0.9800 .
C12 H12B 0.9800 .
C12 H12C 0.9800 .
C13 H13A 0.9800 .
C13 H13B 0.9800 .
C13 H13C 0.9800 .
C14 H14A 0.9800 .
C14 H14B 0.9800 .
C14 H14C 0.9800 .
C15 H15A 0.9800 .
C15 H15B 0.9800 .
C15 H15C 0.9800 .

loop_
_geom_torsion_atom_site_label_1
_geom_torsion_atom_site_label_2
_geom_torsion_atom_site_label_3
_geom_torsion_atom_site_label_4
_geom_torsion
C13 Si1 N1 C1 -33.42(16)
C15 Si1 N1 C1 -153.18(14)
C14 Si1 N1 C1 87.84(15)
C13 Si1 N1 Co1 143.68(10)
C15 Si1 N1 Co1 23.93(12)
C14 Si1 N1 Co1 -95.06(11)
Si1 N1 C1 C2 93.21(17)
Co1 N1 C1 C2 -84.30(16)
Si1 N1 C1 C6 -90.20(18)
Co1 N1 C1 C6 92.28(16)
C6 C1 C2 C3 -0.9(2)
N1 C1 C2 C3 175.71(15)
C6 C1 C2 C7 -178.83(15)
N1 C1 C2 C7 -2.2(2)
C1 C2 C3 C4 0.5(3)
C7 C2 C3 C4 178.47(16)
C2 C3 C4 C5 -0.1(3)
C3 C4 C5 C6 0.2(3)
C4 C5 C6 C1 -0.6(3)
C4 C5 C6 C10 -178.31(17)
C2 C1 C6 C5 0.9(2)
N1 C1 C6 C5 -175.65(15)
C2 C1 C6 C10 178.65(15)
N1 C1 C6 C10 2.1(2)
C3 C2 C7 C9 48.0(2)
C1 C2 C7 C9 -134.04(16)
C3 C2 C7 C8 -76.2(2)
C1 C2 C7 C8 101.74(18)
C5 C6 C10 C11 76.4(2)
C1 C6 C10 C11 -101.27(19)
C5 C6 C10 C12 -48.3(2)
C1 C6 C10 C12 134.02(17)
